data_7103173
loop_
_publ_author_name
'Br\"oring, Martin'
'Kleeberg, Christian'

_publ_section_title
;
 Facile intramolecular C(sp3)-H bond activation with PdII.
;
_journal_issue 24
_journal_name_full 'Chemical communications (Cambridge, England)'
_journal_page_first 2777
_journal_page_last 2778
_journal_paper_doi 10.1039/b802185f
_journal_year 2008
_chemical_formula_moiety 'C27 H28 N6 Pd S2'
_chemical_formula_sum 'C27 H28 N6 Pd S2'
_chemical_formula_weight 607.07
_space_group_IT_number 14
_symmetry_cell_setting monoclinic
_symmetry_Int_Tables_number 14
_symmetry_space_group_name_Hall '-P 2ybc'
_symmetry_space_group_name_H-M 'P 1 21/c 1'
_atom_sites_solution_hydrogens geom
_atom_sites_solution_primary direct
_atom_sites_solution_secondary difmap
_audit_creation_method SHELXL-97
_cell_angle_alpha 90.00
_cell_angle_beta 102.311(9)
_cell_angle_gamma 90.00
_cell_formula_units_Z 4
_cell_length_a 10.3605(8)
_cell_length_b 23.687(3)
_cell_length_c 11.4803(9)
_cell_measurement_reflns_used 7998
_cell_measurement_temperature 193(2)
_cell_measurement_theta_max 25.95
_cell_measurement_theta_min 1.85
_cell_volume 2752.6(5)
_computing_cell_refinement 'Stoe Cell'
_computing_data_collection 'Stoe Expose'
_computing_data_reduction 'Stoe Integrate'
_computing_publication_material 'WinGX v1.64.05'
_computing_structure_refinement 'SHELXL-97 (Sheldrick, 1997)'
_computing_structure_solution 'SIR-92 (Giacovazzo, 1992)'
_diffrn_ambient_temperature 193(2)
_diffrn_measured_fraction_theta_full 0.987
_diffrn_measured_fraction_theta_max 0.981
_diffrn_measurement_device_type 'IPDS 1 (Stoe)'
_diffrn_measurement_method phi-scans
_diffrn_radiation_monochromator graphite
_diffrn_radiation_probe x-ray
_diffrn_radiation_type MoK\a
_diffrn_radiation_wavelength 0.71073
_diffrn_reflns_av_R_equivalents 0.0345
_diffrn_reflns_av_sigmaI/netI 0.0275
_diffrn_reflns_limit_h_max 12
_diffrn_reflns_limit_h_min -12
_diffrn_reflns_limit_k_max 28
_diffrn_reflns_limit_k_min -29
_diffrn_reflns_limit_l_max 13
_diffrn_reflns_limit_l_min -14
_diffrn_reflns_number 21357
_diffrn_reflns_theta_full 25.00
_diffrn_reflns_theta_max 25.96
_diffrn_reflns_theta_min 2.19
_diffrn_source 'fine-focus sealed tube'
_exptl_absorpt_coefficient_mu 0.850
_exptl_absorpt_correction_T_max 0.8562
_exptl_absorpt_correction_T_min 0.7657
_exptl_absorpt_correction_type gaussian
_exptl_absorpt_process_details
;
a grid of 8 x 8 x 8 = 512 sampling points was used
PLATON-ABSGAUSS (1980-2003 A.L.Spek) was used for abs. correction.
;
_exptl_crystal_colour red
_exptl_crystal_density_diffrn 1.465
_exptl_crystal_density_method 'not measured'
_exptl_crystal_description block
_exptl_crystal_F_000 1240
_exptl_crystal_recrystallization_method 'Cryst. of (4-tBuBTI)Pd from sol. in pyridine layered by n-hexane.'
_exptl_crystal_size_max 0.48
_exptl_crystal_size_mid 0.31
_exptl_crystal_size_min 0.28
_refine_diff_density_max 0.427
_refine_diff_density_min -0.503
_refine_diff_density_rms 0.078
_refine_ls_extinction_method none
_refine_ls_goodness_of_fit_ref 1.079
_refine_ls_hydrogen_treatment constr
_refine_ls_matrix_type full
_refine_ls_number_parameters 330
_refine_ls_number_reflns 5282
_refine_ls_number_restraints 0
_refine_ls_restrained_S_all 1.079
_refine_ls_R_factor_all 0.0351
_refine_ls_R_factor_gt 0.0259
_refine_ls_shift/su_max 0.001
_refine_ls_shift/su_mean 0.000
_refine_ls_structure_factor_coef Fsqd
_refine_ls_weighting_details 'calc w=1/[\s^2^(Fo^2^)+(0.0495P)^2^+0.0000P] where P=(Fo^2^+2Fc^2^)/3'
_refine_ls_weighting_scheme calc
_refine_ls_wR_factor_gt 0.0656
_refine_ls_wR_factor_ref 0.0761
_reflns_number_gt 4332
_reflns_number_total 5282
_reflns_threshold_expression >2sigma(I)
_cod_data_source_file b802185f.txt
_cod_data_source_block ck30ck
_cod_original_sg_symbol_H-M 'P 21/c'
_cod_database_code 7103173

loop_
_symmetry_equiv_pos_as_xyz
'x, y, z'
'-x, y+1/2, -z+1/2'
'-x, -y, -z'
'x, -y-1/2, z-1/2'

loop_
_atom_site_label
_atom_site_type_symbol
_atom_site_fract_x
_atom_site_fract_y
_atom_site_fract_z
_atom_site_U_iso_or_equiv
_atom_site_adp_type
_atom_site_occupancy
_atom_site_symmetry_multiplicity
_atom_site_calc_flag
_atom_site_refinement_flags
_atom_site_disorder_assembly
_atom_site_disorder_group
C1 C 0.2624(3) 0.42115(11) 0.2428(2) 0.0351(6) Uani 1 1 d . . .
H1A H 0.2311 0.3838 0.2096 0.042 Uiso 1 1 calc R . .
H1B H 0.1918 0.4383 0.2772 0.042 Uiso 1 1 calc R . .
C2 C 0.2910(3) 0.45930(11) 0.1421(2) 0.0346(6) Uani 1 1 d . . .
C3 C 0.3445(3) 0.42284(14) 0.0519(3) 0.0535(8) Uani 1 1 d . . .
H3A H 0.3682 0.4472 -0.0094 0.080 Uiso 1 1 calc R . .
H3B H 0.2764 0.3959 0.0142 0.080 Uiso 1 1 calc R . .
H3C H 0.4229 0.4022 0.0933 0.080 Uiso 1 1 calc R . .
C4 C 0.1662(3) 0.49034(13) 0.0782(3) 0.0485(7) Uani 1 1 d . . .
H4A H 0.1361 0.5157 0.1344 0.073 Uiso 1 1 calc R . .
H4B H 0.0968 0.4628 0.0473 0.073 Uiso 1 1 calc R . .
H4C H 0.1860 0.5124 0.0119 0.073 Uiso 1 1 calc R . .
C5 C 0.3986(2) 0.49971(10) 0.1971(2) 0.0312(5) Uani 1 1 d . . .
C6 C 0.4340(3) 0.55097(11) 0.1637(2) 0.0383(6) Uani 1 1 d . . .
H6 H 0.3858 0.5716 0.0976 0.046 Uiso 1 1 calc R . .
C7 C 0.5858(2) 0.51301(9) 0.3402(2) 0.0267(5) Uani 1 1 d . . .
C8 C 0.6977(2) 0.45937(9) 0.4999(2) 0.0256(5) Uani 1 1 d . . .
C9 C 0.8197(2) 0.44744(10) 0.5886(2) 0.0280(5) Uani 1 1 d . . .
C10 C 0.9374(2) 0.47701(11) 0.6185(2) 0.0321(5) Uani 1 1 d . . .
H10 H 0.9475 0.5127 0.5838 0.039 Uiso 1 1 calc R . .
C11 C 1.0399(3) 0.45285(12) 0.7006(2) 0.0410(6) Uani 1 1 d . . .
H11 H 1.1218 0.4722 0.7227 0.049 Uiso 1 1 calc R . .
C12 C 1.0244(3) 0.40093(12) 0.7506(3) 0.0427(6) Uani 1 1 d . . .
H12 H 1.0965 0.3851 0.8062 0.051 Uiso 1 1 calc R . .
C13 C 0.9064(3) 0.37119(11) 0.7222(2) 0.0363(6) Uani 1 1 d . . .
H13 H 0.8965 0.3357 0.7578 0.044 Uiso 1 1 calc R . .
C14 C 0.8031(2) 0.39525(10) 0.6395(2) 0.0297(5) Uani 1 1 d . . .
C15 C 0.6670(2) 0.37697(10) 0.5834(2) 0.0274(5) Uani 1 1 d . . .
C16 C 0.6621(2) 0.29164(10) 0.6807(2) 0.0313(5) Uani 1 1 d . . .
C17 C 0.7390(3) 0.23182(11) 0.8516(2) 0.0403(6) Uani 1 1 d . . .
H17 H 0.7632 0.2129 0.9259 0.048 Uiso 1 1 calc R . .
C18 C 0.7681(2) 0.21334(10) 0.7490(2) 0.0304(5) Uani 1 1 d . . .
C19 C 0.8397(3) 0.16010(12) 0.7274(3) 0.0467(7) Uani 1 1 d . . .
C20 C 0.8983(4) 0.13066(15) 0.8443(3) 0.0664(10) Uani 1 1 d . . .
H20A H 0.9594 0.1563 0.8958 0.100 Uiso 1 1 calc R . .
H20B H 0.9460 0.0968 0.8283 0.100 Uiso 1 1 calc R . .
H20C H 0.8271 0.1199 0.8841 0.100 Uiso 1 1 calc R . .
C21 C 0.9472(5) 0.1750(2) 0.6617(5) 0.116(2) Uani 1 1 d . . .
H21A H 1.0109 0.2005 0.7110 0.175 Uiso 1 1 calc R . .
H21B H 0.9078 0.1937 0.5864 0.175 Uiso 1 1 calc R . .
H21C H 0.9924 0.1405 0.6453 0.175 Uiso 1 1 calc R . .
C22 C 0.7389(5) 0.12009(16) 0.6524(4) 0.0900(15) Uani 1 1 d . . .
H22A H 0.7838 0.0857 0.6348 0.135 Uiso 1 1 calc R . .
H22B H 0.6974 0.1387 0.5776 0.135 Uiso 1 1 calc R . .
H22C H 0.6711 0.1103 0.6968 0.135 Uiso 1 1 calc R . .
C23 C 0.3772(3) 0.28953(11) 0.4069(3) 0.0548(8) Uani 1 1 d . . .
H23 H 0.4381 0.2852 0.3563 0.066 Uiso 1 1 calc R . .
C24 C 0.3281(4) 0.24204(13) 0.4499(4) 0.0769(12) Uani 1 1 d . . .
H24 H 0.3535 0.2056 0.4284 0.092 Uiso 1 1 calc R . .
C25 C 0.2416(4) 0.24792(15) 0.5248(4) 0.0783(12) Uani 1 1 d . . .
H25 H 0.2079 0.2157 0.5577 0.094 Uiso 1 1 calc R . .
C26 C 0.2052(4) 0.30114(14) 0.5510(3) 0.0634(9) Uani 1 1 d . . .
H26 H 0.1448 0.3064 0.6017 0.076 Uiso 1 1 calc R . .
C27 C 0.2568(3) 0.34704(12) 0.5033(3) 0.0401(6) Uani 1 1 d . . .
H27 H 0.2299 0.3838 0.5211 0.048 Uiso 1 1 calc R . .
N1 N 0.48424(19) 0.47921(8) 0.29811(17) 0.0271(4) Uani 1 1 d . . .
N2 N 0.6889(2) 0.50496(8) 0.43197(17) 0.0279(4) Uani 1 1 d . . .
N3 N 0.6092(2) 0.41694(8) 0.49965(18) 0.0268(4) Uani 1 1 d . . .
N4 N 0.6020(2) 0.33259(9) 0.60048(19) 0.0339(5) Uani 1 1 d . . .
N5 N 0.7216(2) 0.24778(8) 0.65053(17) 0.0302(4) Uani 1 1 d . . .
N6 N 0.3433(2) 0.34171(8) 0.4327(2) 0.0332(5) Uani 1 1 d . . .
S2 S 0.65235(9) 0.29406(3) 0.82998(7) 0.04787(19) Uani 1 1 d . . .
S1 S 0.57728(7) 0.57424(3) 0.25566(6) 0.03709(16) Uani 1 1 d . . .
Pd1 Pd 0.426917(17) 0.411139(7) 0.372317(16) 0.02609(7) Uani 1 1 d . . .

loop_
_atom_site_aniso_label
_atom_site_aniso_U_11
_atom_site_aniso_U_22
_atom_site_aniso_U_33
_atom_site_aniso_U_23
_atom_site_aniso_U_13
_atom_site_aniso_U_12
C1 0.0253(13) 0.0354(13) 0.0421(14) 0.0011(11) 0.0014(12) -0.0002(10)
C2 0.0254(13) 0.0437(14) 0.0323(13) -0.0001(11) 0.0010(11) 0.0063(11)
C3 0.0455(19) 0.070(2) 0.0426(17) -0.0203(15) 0.0032(15) 0.0002(15)
C4 0.0326(16) 0.0604(19) 0.0479(17) 0.0116(14) -0.0017(14) 0.0056(13)
C5 0.0265(13) 0.0385(13) 0.0293(13) 0.0032(10) 0.0078(11) 0.0082(10)
C6 0.0359(15) 0.0429(14) 0.0353(14) 0.0125(11) 0.0062(12) 0.0065(12)
C7 0.0278(13) 0.0246(11) 0.0296(12) 0.0002(9) 0.0101(11) 0.0007(9)
C8 0.0219(12) 0.0298(12) 0.0248(11) -0.0041(9) 0.0045(10) -0.0017(9)
C9 0.0281(13) 0.0337(12) 0.0233(11) -0.0023(9) 0.0078(10) 0.0000(10)
C10 0.0281(14) 0.0407(13) 0.0281(13) -0.0048(10) 0.0070(11) -0.0064(10)
C11 0.0259(14) 0.0576(17) 0.0377(15) -0.0069(12) 0.0028(12) -0.0080(12)
C12 0.0293(15) 0.0581(18) 0.0371(14) 0.0002(12) -0.0013(12) 0.0046(12)
C13 0.0320(14) 0.0418(14) 0.0332(14) 0.0043(10) 0.0029(12) 0.0027(11)
C14 0.0296(14) 0.0332(12) 0.0274(12) -0.0010(9) 0.0084(11) -0.0003(10)
C15 0.0244(13) 0.0293(12) 0.0282(12) 0.0012(9) 0.0051(10) 0.0037(9)
C16 0.0269(13) 0.0315(12) 0.0337(13) 0.0053(10) 0.0025(11) -0.0022(10)
C17 0.0520(17) 0.0387(14) 0.0290(13) 0.0087(11) 0.0060(13) -0.0027(12)
C18 0.0272(13) 0.0353(13) 0.0266(12) 0.0092(10) 0.0015(10) -0.0009(10)
C19 0.0516(18) 0.0458(16) 0.0439(16) 0.0178(13) 0.0131(14) 0.0200(13)
C20 0.075(3) 0.055(2) 0.063(2) 0.0271(16) 0.0022(19) 0.0193(18)
C21 0.101(4) 0.123(4) 0.152(5) 0.082(4) 0.090(4) 0.079(3)
C22 0.121(4) 0.051(2) 0.081(3) -0.0243(19) -0.015(3) 0.025(2)
C23 0.0529(19) 0.0309(14) 0.087(2) -0.0009(14) 0.0288(18) -0.0025(13)
C24 0.082(3) 0.0294(16) 0.127(4) 0.0022(18) 0.040(3) -0.0046(16)
C25 0.086(3) 0.0438(19) 0.114(3) 0.019(2) 0.043(3) -0.0114(18)
C26 0.068(2) 0.056(2) 0.074(2) 0.0105(17) 0.033(2) -0.0086(17)
C27 0.0344(15) 0.0389(14) 0.0458(15) 0.0038(12) 0.0059(13) -0.0037(11)
N1 0.0239(10) 0.0290(10) 0.0287(10) 0.0005(8) 0.0063(9) 0.0028(8)
N2 0.0268(11) 0.0276(10) 0.0292(10) 0.0006(8) 0.0059(9) -0.0023(8)
N3 0.0226(10) 0.0259(10) 0.0313(10) 0.0038(8) 0.0042(9) 0.0005(7)
N4 0.0270(11) 0.0305(10) 0.0409(12) 0.0067(9) -0.0003(10) 0.0004(9)
N5 0.0280(11) 0.0345(11) 0.0257(10) 0.0076(8) 0.0007(9) 0.0029(8)
N6 0.0256(11) 0.0269(10) 0.0444(12) 0.0027(9) 0.0014(10) -0.0015(8)
S2 0.0703(5) 0.0388(4) 0.0393(4) -0.0006(3) 0.0225(4) 0.0039(3)
S1 0.0392(4) 0.0327(3) 0.0391(4) 0.0098(3) 0.0078(3) -0.0013(3)
Pd1 0.02077(11) 0.02374(10) 0.03260(11) 0.00024(7) 0.00308(8) 0.00038(7)

loop_
_atom_type_symbol
_atom_type_description
_atom_type_scat_dispersion_real
_atom_type_scat_dispersion_imag
_atom_type_scat_source
C C 0.0033 0.0016 'International Tables Vol C Tables 4.2.6.8 and 6.1.1.4'
H H 0.0000 0.0000 'International Tables Vol C Tables 4.2.6.8 and 6.1.1.4'
N N 0.0061 0.0033 'International Tables Vol C Tables 4.2.6.8 and 6.1.1.4'
S S 0.1246 0.1234 'International Tables Vol C Tables 4.2.6.8 and 6.1.1.4'
Pd Pd -0.9988 1.0072 'International Tables Vol C Tables 4.2.6.8 and 6.1.1.4'

loop_
_geom_angle_atom_site_label_1
_geom_angle_atom_site_label_2
_geom_angle_atom_site_label_3
_geom_angle
_geom_angle_site_symmetry_1
_geom_angle_site_symmetry_3
_geom_angle_publ_flag
C2 C1 Pd1 110.65(17) . . ?
C5 C2 C4 111.7(2) . . ?
C5 C2 C3 107.4(2) . . ?
C4 C2 C3 109.5(2) . . ?
C5 C2 C1 107.6(2) . . ?
C4 C2 C1 111.2(2) . . ?
C3 C2 C1 109.2(2) . . ?
C6 C5 N1 112.8(2) . . ?
C6 C5 C2 132.6(2) . . ?
N1 C5 C2 114.4(2) . . ?
C5 C6 S1 111.5(2) . . ?
N1 C7 N2 129.4(2) . . ?
N1 C7 S1 110.96(18) . . ?
N2 C7 S1 119.60(17) . . ?
N2 C8 N3 129.7(2) . . ?
N2 C8 C9 120.4(2) . . ?
N3 C8 C9 109.8(2) . . ?
C10 C9 C14 121.7(2) . . ?
C10 C9 C8 130.9(2) . . ?
C14 C9 C8 107.2(2) . . ?
C11 C10 C9 117.8(2) . . ?
C12 C11 C10 120.7(3) . . ?
C11 C12 C13 121.9(3) . . ?
C12 C13 C14 117.6(2) . . ?
C13 C14 C9 120.2(2) . . ?
C13 C14 C15 134.2(2) . . ?
C9 C14 C15 105.5(2) . . ?
N4 C15 N3 120.0(2) . . ?
N4 C15 C14 130.7(2) . . ?
N3 C15 C14 109.3(2) . . ?
N5 C16 N4 123.7(2) . . ?
N5 C16 S2 114.94(18) . . ?
N4 C16 S2 121.19(18) . . ?
C18 C17 S2 111.12(19) . . ?
C17 C18 N5 114.5(2) . . ?
C17 C18 C19 128.6(2) . . ?
N5 C18 C19 116.9(2) . . ?
C18 C19 C21 109.0(3) . . ?
C18 C19 C20 110.8(3) . . ?
C21 C19 C20 110.5(3) . . ?
C18 C19 C22 108.0(3) . . ?
C21 C19 C22 110.5(4) . . ?
C20 C19 C22 108.0(3) . . ?
N6 C23 C24 123.0(3) . . ?
C23 C24 C25 118.9(3) . . ?
C26 C25 C24 118.6(3) . . ?
C25 C26 C27 119.5(3) . . ?
N6 C27 C26 122.3(3) . . ?
C7 N1 C5 114.1(2) . . ?
C7 N1 Pd1 128.55(17) . . ?
C5 N1 Pd1 116.64(16) . . ?
C8 N2 C7 121.4(2) . . ?
C8 N3 C15 108.1(2) . . ?
C8 N3 Pd1 123.19(16) . . ?
C15 N3 Pd1 128.19(15) . . ?
C15 N4 C16 119.8(2) . . ?
C16 N5 C18 110.8(2) . . ?
C23 N6 C27 117.6(2) . . ?
C23 N6 Pd1 121.21(19) . . ?
C27 N6 Pd1 121.09(17) . . ?
C17 S2 C16 88.59(12) . . ?
C6 S1 C7 90.58(12) . . ?
N1 Pd1 C1 82.58(9) . . ?
N1 Pd1 N6 172.11(8) . . ?
C1 Pd1 N6 89.55(9) . . ?
N1 Pd1 N3 86.52(8) . . ?
C1 Pd1 N3 168.78(9) . . ?
N6 Pd1 N3 101.32(8) . . ?

loop_
_geom_bond_atom_site_label_1
_geom_bond_atom_site_label_2
_geom_bond_distance
_geom_bond_site_symmetry_2
_geom_bond_publ_flag
C1 C2 1.545(4) . ?
C1 Pd1 2.022(3) . ?
C2 C5 1.502(4) . ?
C2 C4 1.532(4) . ?
C2 C3 1.540(4) . ?
C5 C6 1.348(4) . ?
C5 N1 1.389(3) . ?
C6 S1 1.719(3) . ?
C7 N1 1.329(3) . ?
C7 N2 1.344(3) . ?
C7 S1 1.737(2) . ?
C8 N2 1.324(3) . ?
C8 N3 1.361(3) . ?
C8 C9 1.471(3) . ?
C9 C10 1.385(3) . ?
C9 C14 1.394(3) . ?
C10 C11 1.384(4) . ?
C11 C12 1.381(4) . ?
C12 C13 1.388(4) . ?
C13 C14 1.392(4) . ?
C14 C15 1.484(3) . ?
C15 N4 1.285(3) . ?
C15 N3 1.391(3) . ?
C16 N5 1.292(3) . ?
C16 N4 1.390(3) . ?
C16 S2 1.740(2) . ?
C17 C18 1.349(4) . ?
C17 S2 1.716(3) . ?
C18 N5 1.394(3) . ?
C18 C19 1.510(4) . ?
C19 C21 1.513(5) . ?
C19 C20 1.519(4) . ?
C19 C22 1.532(5) . ?
C23 N6 1.335(3) . ?
C23 C24 1.369(4) . ?
C24 C25 1.375(5) . ?
C25 C26 1.368(5) . ?
C26 C27 1.375(4) . ?
C27 N6 1.337(3) . ?
N1 Pd1 1.9734(19) . ?
N3 Pd1 2.132(2) . ?
N6 Pd1 2.047(2) . ?

loop_
_geom_torsion_atom_site_label_1
_geom_torsion_atom_site_label_2
_geom_torsion_atom_site_label_3
_geom_torsion_atom_site_label_4
_geom_torsion
_geom_torsion_site_symmetry_1
_geom_torsion_site_symmetry_2
_geom_torsion_site_symmetry_3
_geom_torsion_site_symmetry_4
_geom_torsion_publ_flag
Pd1 C1 C2 C5 -29.9(2) . . . . ?
Pd1 C1 C2 C4 -152.5(2) . . . . ?
Pd1 C1 C2 C3 86.4(2) . . . . ?
C4 C2 C5 C6 -34.1(4) . . . . ?
C3 C2 C5 C6 86.1(3) . . . . ?
C1 C2 C5 C6 -156.4(3) . . . . ?
C4 C2 C5 N1 150.8(2) . . . . ?
C3 C2 C5 N1 -89.0(3) . . . . ?
C1 C2 C5 N1 28.5(3) . . . . ?
N1 C5 C6 S1 1.3(3) . . . . ?
C2 C5 C6 S1 -173.8(2) . . . . ?
N2 C8 C9 C10 0.3(4) . . . . ?
N3 C8 C9 C10 177.9(2) . . . . ?
N2 C8 C9 C14 -175.8(2) . . . . ?
N3 C8 C9 C14 1.8(2) . . . . ?
C14 C9 C10 C11 0.5(3) . . . . ?
C8 C9 C10 C11 -175.1(2) . . . . ?
C9 C10 C11 C12 0.0(4) . . . . ?
C10 C11 C12 C13 -0.6(4) . . . . ?
C11 C12 C13 C14 0.7(4) . . . . ?
C12 C13 C14 C9 -0.2(4) . . . . ?
C12 C13 C14 C15 177.6(2) . . . . ?
C10 C9 C14 C13 -0.4(3) . . . . ?
C8 C9 C14 C13 176.1(2) . . . . ?
C10 C9 C14 C15 -178.7(2) . . . . ?
C8 C9 C14 C15 -2.2(2) . . . . ?
C13 C14 C15 N4 3.5(4) . . . . ?
C9 C14 C15 N4 -178.6(2) . . . . ?
C13 C14 C15 N3 -176.0(2) . . . . ?
C9 C14 C15 N3 2.0(2) . . . . ?
S2 C17 C18 N5 -0.5(3) . . . . ?
S2 C17 C18 C19 -178.4(2) . . . . ?
C17 C18 C19 C21 -130.6(4) . . . . ?
N5 C18 C19 C21 51.5(4) . . . . ?
C17 C18 C19 C20 -8.7(4) . . . . ?
N5 C18 C19 C20 173.3(3) . . . . ?
C17 C18 C19 C22 109.3(4) . . . . ?
N5 C18 C19 C22 -68.6(3) . . . . ?
N6 C23 C24 C25 -1.1(6) . . . . ?
C23 C24 C25 C26 1.7(7) . . . . ?
C24 C25 C26 C27 -0.7(6) . . . . ?
C25 C26 C27 N6 -0.9(5) . . . . ?
N2 C7 N1 C5 -176.6(2) . . . . ?
S1 C7 N1 C5 1.3(2) . . . . ?
N2 C7 N1 Pd1 13.3(3) . . . . ?
S1 C7 N1 Pd1 -168.82(11) . . . . ?
C6 C5 N1 C7 -1.8(3) . . . . ?
C2 C5 N1 C7 174.34(19) . . . . ?
C6 C5 N1 Pd1 169.64(17) . . . . ?
C2 C5 N1 Pd1 -14.3(2) . . . . ?
N3 C8 N2 C7 -5.8(4) . . . . ?
C9 C8 N2 C7 171.2(2) . . . . ?
N1 C7 N2 C8 -3.5(4) . . . . ?
S1 C7 N2 C8 178.70(17) . . . . ?
N2 C8 N3 C15 176.7(2) . . . . ?
C9 C8 N3 C15 -0.5(2) . . . . ?
N2 C8 N3 Pd1 4.4(3) . . . . ?
C9 C8 N3 Pd1 -172.84(14) . . . . ?
N4 C15 N3 C8 179.6(2) . . . . ?
C14 C15 N3 C8 -0.9(2) . . . . ?
N4 C15 N3 Pd1 -8.6(3) . . . . ?
C14 C15 N3 Pd1 170.94(14) . . . . ?
N3 C15 N4 C16 177.3(2) . . . . ?
C14 C15 N4 C16 -2.1(4) . . . . ?
N5 C16 N4 C15 -93.7(3) . . . . ?
S2 C16 N4 C15 90.6(3) . . . . ?
N4 C16 N5 C18 -177.9(2) . . . . ?
S2 C16 N5 C18 -2.0(3) . . . . ?
C17 C18 N5 C16 1.6(3) . . . . ?
C19 C18 N5 C16 179.8(2) . . . . ?
C24 C23 N6 C27 -0.5(5) . . . . ?
C24 C23 N6 Pd1 176.9(3) . . . . ?
C26 C27 N6 C23 1.4(4) . . . . ?
C26 C27 N6 Pd1 -176.0(3) . . . . ?
C18 C17 S2 C16 -0.5(2) . . . . ?
N5 C16 S2 C17 1.5(2) . . . . ?
N4 C16 S2 C17 177.5(2) . . . . ?
C5 C6 S1 C7 -0.5(2) . . . . ?
N1 C7 S1 C6 -0.48(18) . . . . ?
N2 C7 S1 C6 177.67(19) . . . . ?
C7 N1 Pd1 C1 166.9(2) . . . . ?
C5 N1 Pd1 C1 -3.06(17) . . . . ?
C7 N1 Pd1 N6 163.6(5) . . . . ?
C5 N1 Pd1 N6 -6.3(7) . . . . ?
C7 N1 Pd1 N3 -10.47(19) . . . . ?
C5 N1 Pd1 N3 179.59(16) . . . . ?
C2 C1 Pd1 N1 18.73(17) . . . . ?
C2 C1 Pd1 N6 -161.71(18) . . . . ?
C2 C1 Pd1 N3 32.5(6) . . . . ?
C23 N6 Pd1 N1 104.7(6) . . . . ?
C27 N6 Pd1 N1 -78.0(6) . . . . ?
C23 N6 Pd1 C1 101.4(2) . . . . ?
C27 N6 Pd1 C1 -81.2(2) . . . . ?
C23 N6 Pd1 N3 -81.3(2) . . . . ?
C27 N6 Pd1 N3 96.0(2) . . . . ?
C8 N3 Pd1 N1 2.67(17) . . . . ?
C15 N3 Pd1 N1 -168.01(19) . . . . ?
C8 N3 Pd1 C1 -11.0(5) . . . . ?
C15 N3 Pd1 C1 178.4(4) . . . . ?
C8 N3 Pd1 N6 -176.51(17) . . . . ?
C15 N3 Pd1 N6 12.8(2) . . . . ?
